data_2227008
loop_
_publ_author_name
'Wang, Qian'
'Hu, Ling'
'Ma, Jian-Ping'
'Guo, Dian-Shun'

_publ_section_title
;
 (2<i>S</i>)-2-(4-Ethyl-2,3-dioxopiperazine-1-carboxamido)-2-(4-hydroxyphenyl)acetic
 acid
;
_journal_coeditor_code LX2155
_journal_issue 8
_journal_name_full 'Acta Crystallographica Section E'
_journal_page_first o1907
_journal_page_last o1908
_journal_paper_doi 10.1107/S1600536810025262
_journal_volume 66
_journal_year 2010
_chemical_formula_iupac 'C15 H17 N3 O6'
_chemical_formula_moiety 'C15 H17 N3 O6'
_chemical_formula_sum 'C15 H17 N3 O6'
_chemical_formula_weight 335.32
_chemical_name_systematic
;
(2<i>S</i>)-2-(4-Ethyl-2,3-dioxopiperazine-1-carboxamido)-2-(4-
hydroxyphenyl)acetic acid
;
_space_group_IT_number 19
_symmetry_cell_setting orthorhombic
_symmetry_space_group_name_Hall 'P 2ac 2ab'
_symmetry_space_group_name_H-M 'P 21 21 21'
_atom_sites_solution_hydrogens difmap
_atom_sites_solution_primary direct
_atom_sites_solution_secondary difmap
_audit_creation_method SHELXL-97
_cell_angle_alpha 90.00
_cell_angle_beta 90.00
_cell_angle_gamma 90.00
_cell_formula_units_Z 8
_cell_length_a 11.5899(19)
_cell_length_b 13.038(2)
_cell_length_c 20.794(3)
_cell_measurement_reflns_used 3149
_cell_measurement_temperature 298(2)
_cell_measurement_theta_max 22.515
_cell_measurement_theta_min 2.506
_cell_volume 3142.2(8)
_computing_cell_refinement 'SAINT (Bruker, 1999)'
_computing_data_collection 'SMART (Bruker, 1999)'
_computing_data_reduction 'SAINT (Bruker, 1999)'
_computing_molecular_graphics 'SHELXTL (Sheldrick, 2008)'
_computing_publication_material 'SHELXTL (Sheldrick, 2008)'
_computing_structure_refinement 'SHELXL97 (Sheldrick, 2008)'
_computing_structure_solution 'SHELXS97 (Sheldrick, 2008)'
_diffrn_ambient_temperature 298(2)
_diffrn_detector_area_resol_mean 10.0
_diffrn_measured_fraction_theta_full 1.000
_diffrn_measured_fraction_theta_max 1.000
_diffrn_measurement_device_type 'Bruker SMART CCD area-detector'
_diffrn_measurement_method 'phi and omega scans'
_diffrn_radiation_monochromator graphite
_diffrn_radiation_source 'fine-focus sealed tube'
_diffrn_radiation_type MoK\a
_diffrn_radiation_wavelength 0.71073
_diffrn_reflns_av_R_equivalents 0.0401
_diffrn_reflns_av_sigmaI/netI 0.0297
_diffrn_reflns_limit_h_max 13
_diffrn_reflns_limit_h_min -13
_diffrn_reflns_limit_k_max 15
_diffrn_reflns_limit_k_min -15
_diffrn_reflns_limit_l_max 25
_diffrn_reflns_limit_l_min -18
_diffrn_reflns_number 16467
_diffrn_reflns_theta_full 25.35
_diffrn_reflns_theta_max 25.35
_diffrn_reflns_theta_min 1.84
_exptl_absorpt_coefficient_mu 0.111
_exptl_absorpt_correction_type none
_exptl_crystal_colour colourless
_exptl_crystal_density_diffrn 1.418
_exptl_crystal_density_method 'not measured'
_exptl_crystal_description bar
_exptl_crystal_F_000 1408
_exptl_crystal_size_max 0.51
_exptl_crystal_size_mid 0.15
_exptl_crystal_size_min 0.09
_refine_diff_density_max 0.179
_refine_diff_density_min -0.163
_refine_ls_extinction_method none
_refine_ls_goodness_of_fit_ref 1.055
_refine_ls_hydrogen_treatment mixed
_refine_ls_matrix_type full
_refine_ls_number_parameters 449
_refine_ls_number_reflns 3237
_refine_ls_number_restraints 16
_refine_ls_restrained_S_all 1.052
_refine_ls_R_factor_all 0.0542
_refine_ls_R_factor_gt 0.0437
_refine_ls_shift/su_max 0.000
_refine_ls_shift/su_mean 0.000
_refine_ls_structure_factor_coef Fsqd
_refine_ls_weighting_details 'calc w=1/[\s^2^(Fo^2^)+(0.0613P)^2^+0.0947P] where P=(Fo^2^+2Fc^2^)/3'
_refine_ls_weighting_scheme calc
_refine_ls_wR_factor_gt 0.1016
_refine_ls_wR_factor_ref 0.1073
_reflns_number_gt 2722
_reflns_number_total 3237
_reflns_threshold_expression I>2\s(I)
_cod_data_source_file lx2155.cif
_cod_data_source_block I
_cod_original_cell_volume 3142.2(9)
_cod_database_code 2227008
_cod_database_fobs_code 2227008

loop_
_symmetry_equiv_pos_as_xyz
'x, y, z'
'-x+1/2, -y, z+1/2'
'x+1/2, -y+1/2, -z'
'-x, y+1/2, -z+1/2'

loop_
_atom_site_type_symbol
_atom_site_label
_atom_site_fract_x
_atom_site_fract_y
_atom_site_fract_z
_atom_site_U_iso_or_equiv
_atom_site_adp_type
_atom_site_calc_flag
_atom_site_refinement_flags
_atom_site_occupancy
_atom_site_disorder_assembly
_atom_site_disorder_group
O O5 0.6862(2) 0.66654(17) 0.51841(12) 0.0584(6) Uani d D 1 . .
C C1 0.4645(3) 0.3773(2) 0.73859(14) 0.0421(7) Uani d . 1 . .
C C2 0.5301(3) 0.4183(2) 0.67963(14) 0.0379(7) Uani d . 1 . .
C C3 0.6229(4) 0.5339(3) 0.75568(14) 0.0608(10) Uani d . 1 . .
H H3A 0.5614 0.5831 0.7630 0.073 Uiso calc R 1 . .
H H3B 0.6960 0.5696 0.7598 0.073 Uiso calc R 1 . .
C C4 0.6161(3) 0.4511(3) 0.80428(14) 0.0515(8) Uani d . 1 . .
H H4A 0.6815 0.4052 0.7994 0.062 Uiso calc R 1 . .
H H4B 0.6191 0.4805 0.8471 0.062 Uiso calc R 1 . .
C C5 0.4652(3) 0.3361(3) 0.85232(14) 0.0534(9) Uani d . 1 . .
H H5A 0.3841 0.3206 0.8457 0.064 Uiso calc R 1 . .
H H5B 0.4717 0.3781 0.8906 0.064 Uiso calc R 1 . .
C C6 0.5296(4) 0.2396(3) 0.86191(19) 0.0841(13) Uani d . 1 . .
H H6A 0.4973 0.2028 0.8976 0.126 Uiso calc R 1 . .
H H6B 0.6091 0.2549 0.8705 0.126 Uiso calc R 1 . .
H H6C 0.5242 0.1983 0.8238 0.126 Uiso calc R 1 . .
C C7 0.6935(3) 0.5273(2) 0.64418(14) 0.0468(8) Uani d . 1 . .
C C8 0.78013(16) 0.6197(2) 0.52363(14) 0.0420(7) Uani d D 1 . .
C C9 0.7784(3) 0.5059(2) 0.53998(13) 0.0417(7) Uani d . 1 . .
H H9 0.8536 0.4865 0.5578 0.050 Uiso calc R 1 . .
C C10 0.7571(3) 0.4445(2) 0.47940(13) 0.0392(7) Uani d . 1 . .
C C11 0.8371(3) 0.3733(2) 0.45867(14) 0.0445(8) Uani d . 1 . .
H H11 0.9052 0.3646 0.4817 0.053 Uiso calc R 1 . .
C C12 0.8176(3) 0.3146(2) 0.40408(15) 0.0474(8) Uani d . 1 . .
H H12 0.8723 0.2671 0.3905 0.057 Uiso calc R 1 . .
C C13 0.7164(3) 0.3271(2) 0.37011(14) 0.0435(8) Uani d . 1 . .
C C14 0.6354(3) 0.3972(3) 0.39031(15) 0.0507(8) Uani d . 1 . .
H H14 0.5671 0.4058 0.3674 0.061 Uiso calc R 1 . .
C C15 0.6563(3) 0.4549(2) 0.44491(15) 0.0480(8) Uani d . 1 . .
H H15 0.6011 0.5018 0.4587 0.058 Uiso calc R 1 . .
C C16 0.4769(4) 1.2845(3) 0.1574(2) 0.0929(15) Uani d . 1 . .
H H16A 0.4413 1.3066 0.1967 0.139 Uiso calc R 1 . .
H H16B 0.4416 1.3192 0.1218 0.139 Uiso calc R 1 . .
H H16C 0.5577 1.3003 0.1585 0.139 Uiso calc R 1 . .
C C17 0.4611(3) 1.1708(3) 0.14984(15) 0.0552(9) Uani d . 1 . .
H H17A 0.3794 1.1548 0.1495 0.066 Uiso calc R 1 . .
H H17B 0.4935 1.1492 0.1090 0.066 Uiso calc R 1 . .
C C18 0.4657(3) 1.1091(2) 0.25917(14) 0.0415(7) Uani d . 1 . .
C C19 0.5391(3) 1.0779(2) 0.31764(13) 0.0379(7) Uani d . 1 . .
C C20 0.6653(3) 0.9982(3) 0.23883(13) 0.0564(9) Uani d . 1 . .
H H20A 0.6198 0.9381 0.2282 0.068 Uiso calc R 1 . .
H H20B 0.7462 0.9806 0.2344 0.068 Uiso calc R 1 . .
C C21 0.6363(3) 1.0832(3) 0.19387(14) 0.0535(9) Uani d . 1 . .
H H21A 0.6867 1.1412 0.2020 0.064 Uiso calc R 1 . .
H H21B 0.6484 1.0608 0.1499 0.064 Uiso calc R 1 . .
C C22 0.7251(3) 1.0017(2) 0.35317(14) 0.0413(7) Uani d . 1 . .
C C23 0.7895(3) 1.0151(2) 0.46270(13) 0.0400(7) Uani d . 1 . .
H H23 0.8671 1.0322 0.4474 0.048 Uiso calc R 1 . .
C C24 0.78669(17) 0.9022(2) 0.48071(13) 0.0403(7) Uani d D 1 . .
C C25 0.7646(3) 1.0775(2) 0.52265(13) 0.0380(7) Uani d . 1 . .
C C26 0.8464(3) 1.1431(2) 0.54761(15) 0.0450(7) Uani d . 1 . .
H H26 0.9170 1.1500 0.5268 0.054 Uiso calc R 1 . .
C C27 0.8258(3) 1.1987(2) 0.60304(14) 0.0484(8) Uani d . 1 . .
H H27 0.8823 1.2423 0.6193 0.058 Uiso calc R 1 . .
C C28 0.7214(3) 1.1894(2) 0.63420(14) 0.0441(8) Uani d . 1 . .
C C29 0.6382(3) 1.1250(3) 0.60949(15) 0.0540(9) Uani d . 1 . .
H H29 0.5673 1.1188 0.6301 0.065 Uiso calc R 1 . .
C C30 0.6598(3) 1.0695(2) 0.55422(15) 0.0494(8) Uani d . 1 . .
H H30 0.6032 1.0262 0.5380 0.059 Uiso calc R 1 . .
N N1 0.5094(2) 0.39370(19) 0.79653(11) 0.0421(6) Uani d . 1 . .
N N2 0.6125(2) 0.49079(18) 0.69051(11) 0.0448(6) Uani d . 1 . .
N N3 0.6901(2) 0.48256(18) 0.58659(10) 0.0440(6) Uani d . 1 . .
H H3 0.6357 0.4402 0.5773 0.053 Uiso calc R 1 . .
N N4 0.5174(2) 1.11428(19) 0.20220(11) 0.0412(6) Uani d . 1 . .
N N5 0.6415(2) 1.02945(18) 0.30565(10) 0.0402(6) Uani d . 1 . .
N N6 0.7073(2) 1.03845(17) 0.41218(10) 0.0421(6) Uani d . 1 . .
H H6D 0.6477 1.0756 0.4202 0.051 Uiso calc R 1 . .
O O1 0.3770(2) 0.3277(2) 0.72961(11) 0.0663(7) Uani d . 1 . .
O O2 0.50699(18) 0.38196(17) 0.62759(9) 0.0482(6) Uani d . 1 . .
O O3 0.7594(2) 0.59548(19) 0.65771(11) 0.0759(9) Uani d . 1 . .
O O4 0.8770(2) 0.65925(18) 0.51346(13) 0.0615(7) Uani d D 1 . .
H H4O 0.900(8) 0.722(3) 0.509(4) 0.092 Uiso d PD 0.50 . .
H H5O 0.687(9) 0.726(3) 0.500(4) 0.092 Uiso d PD 0.50 . .
O O6 0.6918(2) 0.27188(18) 0.31598(10) 0.0590(6) Uani d . 1 . .
H H6 0.7493 0.2401 0.3046 0.088 Uiso calc R 1 . .
O O7 0.3658(2) 1.1346(2) 0.26865(11) 0.0609(7) Uani d . 1 . .
O O8 0.50410(18) 1.10077(18) 0.37060(9) 0.0507(6) Uani d . 1 . .
O O9 0.8068(2) 0.94970(17) 0.33806(10) 0.0625(7) Uani d . 1 . .
O O10 0.8777(2) 0.86393(17) 0.50285(12) 0.0532(6) Uani d D 1 . .
H H10O 0.881(7) 0.798(2) 0.503(4) 0.080 Uiso d PD 0.50 . .
O O11 0.6930(2) 0.85492(17) 0.47513(12) 0.0604(7) Uani d D 1 . .
H H11O 0.679(8) 0.800(4) 0.496(4) 0.091 Uiso d PD 0.50 . .
O O12 0.6966(2) 1.24064(19) 0.68955(10) 0.0615(7) Uani d . 1 . .
H H12A 0.7521 1.2758 0.7000 0.092 Uiso calc R 1 . .

loop_
_atom_site_aniso_label
_atom_site_aniso_U_11
_atom_site_aniso_U_22
_atom_site_aniso_U_33
_atom_site_aniso_U_12
_atom_site_aniso_U_13
_atom_site_aniso_U_23
O5 0.0529(15) 0.0450(13) 0.0772(16) 0.0050(12) 0.0103(13) 0.0107(12)
C1 0.0428(19) 0.0438(17) 0.0398(17) -0.0002(16) 0.0001(15) -0.0009(13)
C2 0.0387(17) 0.0364(15) 0.0386(17) 0.0030(14) 0.0005(14) 0.0016(13)
C3 0.085(3) 0.059(2) 0.0387(18) -0.026(2) 0.0137(18) -0.0173(16)
C4 0.057(2) 0.066(2) 0.0320(16) -0.0083(18) 0.0017(15) -0.0093(15)
C5 0.057(2) 0.064(2) 0.0388(17) 0.0020(18) 0.0073(16) 0.0106(15)
C6 0.115(4) 0.065(3) 0.072(3) 0.010(3) 0.007(3) 0.021(2)
C7 0.060(2) 0.0418(16) 0.0389(17) -0.0105(17) 0.0088(15) 0.0007(14)
C8 0.046(2) 0.0422(16) 0.0375(16) -0.0016(16) 0.0079(15) 0.0004(13)
C9 0.0481(19) 0.0394(15) 0.0375(16) 0.0039(15) 0.0048(14) 0.0043(12)
C10 0.0469(19) 0.0338(14) 0.0370(15) 0.0008(13) 0.0073(14) 0.0068(12)
C11 0.0459(19) 0.0422(16) 0.0454(17) 0.0058(15) 0.0025(15) 0.0069(14)
C12 0.051(2) 0.0400(15) 0.0511(19) 0.0093(15) 0.0143(16) 0.0010(14)
C13 0.055(2) 0.0370(15) 0.0383(16) -0.0053(15) 0.0132(15) -0.0008(13)
C14 0.051(2) 0.0588(19) 0.0428(18) 0.0054(18) 0.0011(15) -0.0040(16)
C15 0.050(2) 0.0492(18) 0.0447(18) 0.0147(16) 0.0060(16) -0.0026(15)
C16 0.126(4) 0.071(3) 0.082(3) 0.003(3) -0.029(3) 0.025(2)
C17 0.046(2) 0.081(2) 0.0387(18) 0.0045(19) -0.0083(16) 0.0017(17)
C18 0.044(2) 0.0415(17) 0.0391(17) -0.0024(15) -0.0020(15) -0.0052(13)
C19 0.0425(18) 0.0359(15) 0.0353(16) -0.0011(14) 0.0030(14) -0.0010(12)
C20 0.064(2) 0.069(2) 0.0363(17) 0.026(2) -0.0042(16) -0.0180(16)
C21 0.047(2) 0.080(2) 0.0333(17) 0.0110(19) 0.0011(14) -0.0053(16)
C22 0.0510(19) 0.0342(14) 0.0387(16) 0.0073(15) -0.0022(15) 0.0003(12)
C23 0.0442(18) 0.0400(15) 0.0357(15) -0.0017(14) -0.0033(13) 0.0050(12)
C24 0.0473(19) 0.0417(15) 0.0319(15) -0.0015(16) -0.0054(14) -0.0003(12)
C25 0.0423(18) 0.0354(14) 0.0364(15) 0.0009(13) -0.0058(14) 0.0050(12)
C26 0.0423(19) 0.0475(17) 0.0453(17) -0.0079(15) 0.0012(14) 0.0069(14)
C27 0.051(2) 0.0456(17) 0.0486(18) -0.0088(16) -0.0108(16) -0.0060(14)
C28 0.049(2) 0.0426(15) 0.0408(17) 0.0048(16) -0.0101(15) 0.0007(13)
C29 0.049(2) 0.065(2) 0.0489(19) -0.0050(19) 0.0057(16) -0.0076(16)
C30 0.047(2) 0.0521(19) 0.0492(19) -0.0146(16) -0.0025(16) -0.0068(15)
N1 0.0449(16) 0.0437(13) 0.0377(13) 0.0032(12) 0.0022(12) 0.0041(11)
N2 0.0634(18) 0.0390(13) 0.0320(13) -0.0106(13) 0.0090(12) -0.0028(11)
N3 0.0565(17) 0.0417(13) 0.0339(13) -0.0120(13) 0.0062(12) 0.0009(11)
N4 0.0406(15) 0.0501(14) 0.0330(13) 0.0015(12) -0.0020(11) -0.0019(11)
N5 0.0478(16) 0.0409(13) 0.0318(12) 0.0108(12) -0.0036(11) -0.0057(10)
N6 0.0526(17) 0.0398(13) 0.0339(13) 0.0080(13) -0.0028(12) 0.0020(11)
O1 0.0525(16) 0.0900(18) 0.0564(15) -0.0224(15) -0.0003(12) 0.0063(14)
O2 0.0522(14) 0.0569(13) 0.0355(12) -0.0080(11) -0.0067(10) -0.0026(10)
O3 0.099(2) 0.0766(16) 0.0520(14) -0.0526(17) 0.0165(14) -0.0137(13)
O4 0.0525(16) 0.0522(14) 0.0799(17) -0.0074(13) 0.0115(13) 0.0142(13)
O6 0.0652(16) 0.0586(14) 0.0530(14) -0.0088(13) 0.0116(12) -0.0176(11)
O7 0.0371(14) 0.0910(18) 0.0545(14) 0.0106(13) 0.0005(11) -0.0080(13)
O8 0.0486(14) 0.0694(14) 0.0341(12) 0.0074(12) 0.0080(10) 0.0019(10)
O9 0.0718(17) 0.0650(15) 0.0508(13) 0.0346(14) -0.0129(12) -0.0133(11)
O10 0.0516(14) 0.0462(12) 0.0619(14) 0.0026(12) -0.0150(11) 0.0048(11)
O11 0.0536(15) 0.0461(12) 0.0816(18) -0.0110(12) -0.0200(14) 0.0137(12)
O12 0.0635(17) 0.0705(16) 0.0504(13) 0.0077(14) -0.0068(12) -0.0234(12)

loop_
_atom_type_symbol
_atom_type_description
_atom_type_scat_dispersion_real
_atom_type_scat_dispersion_imag
_atom_type_scat_source
C C 0.0033 0.0016 'International Tables Vol C Tables 4.2.6.8 and 6.1.1.4'
H H 0.0000 0.0000 'International Tables Vol C Tables 4.2.6.8 and 6.1.1.4'
N N 0.0061 0.0033 'International Tables Vol C Tables 4.2.6.8 and 6.1.1.4'
O O 0.0106 0.0060 'International Tables Vol C Tables 4.2.6.8 and 6.1.1.4'

loop_
_geom_angle_atom_site_label_1
_geom_angle_atom_site_label_2
_geom_angle_atom_site_label_3
_geom_angle_site_symmetry_1
_geom_angle_site_symmetry_3
_geom_angle
_geom_angle_publ_flag
C8 O5 O10 . . 79.07(15) ?
C8 O5 H5O . . 117(7) ?
O10 O5 H5O . . 43(7) ?
O1 C1 N1 . . 123.4(3) ?
O1 C1 C2 . . 118.3(3) ?
N1 C1 C2 . . 118.2(3) ?
O2 C2 N2 . . 125.1(3) ?
O2 C2 C1 . . 117.8(3) ?
N2 C2 C1 . . 117.1(3) ?
N2 C3 C4 . . 110.2(3) ?
N2 C3 H3A . . 109.6 ?
C4 C3 H3A . . 109.6 ?
N2 C3 H3B . . 109.6 ?
C4 C3 H3B . . 109.6 ?
H3A C3 H3B . . 108.1 ?
N1 C4 C3 . . 110.2(3) ?
N1 C4 H4A . . 109.6 ?
C3 C4 H4A . . 109.6 ?
N1 C4 H4B . . 109.6 ?
C3 C4 H4B . . 109.6 ?
H4A C4 H4B . . 108.1 ?
N1 C5 C6 . . 111.4(3) ?
N1 C5 H5A . . 109.3 ?
C6 C5 H5A . . 109.3 ?
N1 C5 H5B . . 109.3 ?
C6 C5 H5B . . 109.3 ?
H5A C5 H5B . . 108.0 ?
C5 C6 H6A . . 109.5 ?
C5 C6 H6B . . 109.5 ?
H6A C6 H6B . . 109.5 ?
C5 C6 H6C . . 109.5 ?
H6A C6 H6C . . 109.5 ?
H6B C6 H6C . . 109.5 ?
O3 C7 N3 . . 123.5(3) ?
O3 C7 N2 . . 120.3(3) ?
N3 C7 N2 . . 116.2(3) ?
O5 C8 O4 . . 124.3(3) ?
O5 C8 C9 . . 118.9(2) ?
O4 C8 C9 . . 116.8(2) ?
N3 C9 C10 . . 109.4(2) ?
N3 C9 C8 . . 111.4(2) ?
C10 C9 C8 . . 109.4(2) ?
N3 C9 H9 . . 108.9 ?
C10 C9 H9 . . 108.9 ?
C8 C9 H9 . . 108.9 ?
C15 C10 C11 . . 118.2(3) ?
C15 C10 C9 . . 121.3(3) ?
C11 C10 C9 . . 120.4(3) ?
C10 C11 C12 . . 121.1(3) ?
C10 C11 H11 . . 119.4 ?
C12 C11 H11 . . 119.4 ?
C13 C12 C11 . . 119.5(3) ?
C13 C12 H12 . . 120.3 ?
C11 C12 H12 . . 120.3 ?
O6 C13 C14 . . 117.3(3) ?
O6 C13 C12 . . 122.5(3) ?
C14 C13 C12 . . 120.2(3) ?
C13 C14 C15 . . 119.5(3) ?
C13 C14 H14 . . 120.3 ?
C15 C14 H14 . . 120.3 ?
C10 C15 C14 . . 121.5(3) ?
C10 C15 H15 . . 119.3 ?
C14 C15 H15 . . 119.3 ?
C17 C16 H16A . . 109.5 ?
C17 C16 H16B . . 109.5 ?
H16A C16 H16B . . 109.5 ?
C17 C16 H16C . . 109.5 ?
H16A C16 H16C . . 109.5 ?
H16B C16 H16C . . 109.5 ?
N4 C17 C16 . . 111.3(3) ?
N4 C17 H17A . . 109.4 ?
C16 C17 H17A . . 109.4 ?
N4 C17 H17B . . 109.4 ?
C16 C17 H17B . . 109.4 ?
H17A C17 H17B . . 108.0 ?
O7 C18 N4 . . 123.9(3) ?
O7 C18 C19 . . 118.0(3) ?
N4 C18 C19 . . 117.9(3) ?
O8 C19 N5 . . 124.8(3) ?
O8 C19 C18 . . 117.9(3) ?
N5 C19 C18 . . 117.3(2) ?
N5 C20 C21 . . 110.1(3) ?
N5 C20 H20A . . 109.6 ?
C21 C20 H20A . . 109.6 ?
N5 C20 H20B . . 109.6 ?
C21 C20 H20B . . 109.6 ?
H20A C20 H20B . . 108.1 ?
N4 C21 C20 . . 110.4(3) ?
N4 C21 H21A . . 109.6 ?
C20 C21 H21A . . 109.6 ?
N4 C21 H21B . . 109.6 ?
C20 C21 H21B . . 109.6 ?
H21A C21 H21B . . 108.1 ?
O9 C22 N6 . . 124.3(3) ?
O9 C22 N5 . . 119.6(3) ?
N6 C22 N5 . . 116.1(3) ?
N6 C23 C25 . . 111.0(2) ?
N6 C23 C24 . . 111.6(2) ?
C25 C23 C24 . . 108.3(2) ?
N6 C23 H23 . . 108.7 ?
C25 C23 H23 . . 108.7 ?
C24 C23 H23 . . 108.7 ?
O10 C24 O11 . . 124.5(3) ?
O10 C24 C23 . . 117.2(2) ?
O11 C24 C23 . . 118.2(2) ?
C26 C25 C30 . . 118.2(3) ?
C26 C25 C23 . . 120.7(3) ?
C30 C25 C23 . . 121.1(3) ?
C25 C26 C27 . . 121.3(3) ?
C25 C26 H26 . . 119.3 ?
C27 C26 H26 . . 119.3 ?
C28 C27 C26 . . 119.8(3) ?
C28 C27 H27 . . 120.1 ?
C26 C27 H27 . . 120.1 ?
O12 C28 C27 . . 122.7(3) ?
O12 C28 C29 . . 117.8(3) ?
C27 C28 C29 . . 119.5(3) ?
C28 C29 C30 . . 120.1(3) ?
C28 C29 H29 . . 119.9 ?
C30 C29 H29 . . 119.9 ?
C29 C30 C25 . . 121.0(3) ?
C29 C30 H30 . . 119.5 ?
C25 C30 H30 . . 119.5 ?
C1 N1 C4 . . 121.1(3) ?
C1 N1 C5 . . 119.7(3) ?
C4 N1 C5 . . 118.1(2) ?
C2 N2 C7 . . 125.5(2) ?
C2 N2 C3 . . 118.4(2) ?
C7 N2 C3 . . 116.1(3) ?
C7 N3 C9 . . 119.4(3) ?
C7 N3 H3 . . 120.3 ?
C9 N3 H3 . . 120.3 ?
C18 N4 C21 . . 121.4(3) ?
C18 N4 C17 . . 119.1(3) ?
C21 N4 C17 . . 118.4(2) ?
C19 N5 C22 . . 125.4(2) ?
C19 N5 C20 . . 117.5(2) ?
C22 N5 C20 . . 117.0(2) ?
C22 N6 C23 . . 119.3(3) ?
C22 N6 H6D . . 120.4 ?
C23 N6 H6D . . 120.4 ?
C8 O4 H4O . . 133(6) ?
C13 O6 H6 . . 109.5 ?
C24 O10 O5 . . 77.75(16) ?
C24 O10 H10O . . 116(6) ?
O5 O10 H10O . . 44(6) ?
C24 O11 H11O . . 122(6) ?
C28 O12 H12A . . 109.5 ?

loop_
_geom_bond_atom_site_label_1
_geom_bond_atom_site_label_2
_geom_bond_site_symmetry_2
_geom_bond_distance
_geom_bond_publ_flag
O5 C8 . 1.2534(17) ?
O5 O10 . 3.414(3) ?
O5 H5O . 0.86(3) ?
C1 O1 . 1.217(4) ?
C1 N1 . 1.330(4) ?
C1 C2 . 1.539(4) ?
C2 O2 . 1.211(3) ?
C2 N2 . 1.362(4) ?
C3 N2 . 1.472(4) ?
C3 C4 . 1.482(5) ?
C3 H3A . 0.9700 ?
C3 H3B . 0.9700 ?
C4 N1 . 1.454(4) ?
C4 H4A . 0.9700 ?
C4 H4B . 0.9700 ?
C5 N1 . 1.474(4) ?
C5 C6 . 1.476(5) ?
C5 H5A . 0.9700 ?
C5 H5B . 0.9700 ?
C6 H6A . 0.9600 ?
C6 H6B . 0.9600 ?
C6 H6C . 0.9600 ?
C7 O3 . 1.206(4) ?
C7 N3 . 1.332(4) ?
C7 N2 . 1.427(4) ?
C8 O4 . 1.2538(17) ?
C8 C9 . 1.523(4) ?
C9 N3 . 1.442(4) ?
C9 C10 . 1.513(4) ?
C9 H9 . 0.9800 ?
C10 C15 . 1.378(4) ?
C10 C11 . 1.381(4) ?
C11 C12 . 1.388(4) ?
C11 H11 . 0.9300 ?
C12 C13 . 1.379(5) ?
C12 H12 . 0.9300 ?
C13 O6 . 1.367(3) ?
C13 C14 . 1.376(4) ?
C14 C15 . 1.383(4) ?
C14 H14 . 0.9300 ?
C15 H15 . 0.9300 ?
C16 C17 . 1.501(6) ?
C16 H16A . 0.9600 ?
C16 H16B . 0.9600 ?
C16 H16C . 0.9600 ?
C17 N4 . 1.468(4) ?
C17 H17A . 0.9700 ?
C17 H17B . 0.9700 ?
C18 O7 . 1.221(4) ?
C18 N4 . 1.329(4) ?
C18 C19 . 1.539(4) ?
C19 O8 . 1.211(3) ?
C19 N5 . 1.367(4) ?
C20 N5 . 1.474(3) ?
C20 C21 . 1.488(4) ?
C20 H20A . 0.9700 ?
C20 H20B . 0.9700 ?
C21 N4 . 1.447(4) ?
C21 H21A . 0.9700 ?
C21 H21B . 0.9700 ?
C22 O9 . 1.206(4) ?
C22 N6 . 1.333(3) ?
C22 N5 . 1.431(4) ?
C23 N6 . 1.450(4) ?
C23 C25 . 1.516(4) ?
C23 C24 . 1.520(4) ?
C23 H23 . 0.9800 ?
C24 O10 . 1.2537(17) ?
C24 O11 . 1.2538(17) ?
C25 C26 . 1.378(4) ?
C25 C30 . 1.384(4) ?
C26 C27 . 1.383(4) ?
C26 H26 . 0.9300 ?
C27 C28 . 1.378(5) ?
C27 H27 . 0.9300 ?
C28 O12 . 1.362(3) ?
C28 C29 . 1.379(4) ?
C29 C30 . 1.381(4) ?
C29 H29 . 0.9300 ?
C30 H30 . 0.9300 ?
N3 H3 . 0.8600 ?
N6 H6D . 0.8600 ?
O4 H4O . 0.86(3) ?
O6 H6 . 0.8200 ?
O10 H10O . 0.86(3) ?
O11 H11O . 0.86(3) ?
O12 H12A . 0.8200 ?

loop_
_geom_hbond_atom_site_label_D
_geom_hbond_atom_site_label_H
_geom_hbond_atom_site_label_A
_geom_hbond_site_symmetry_A
_geom_hbond_distance_DH
_geom_hbond_distance_HA
_geom_hbond_distance_DA
_geom_hbond_angle_DHA
O11 H11O O5 . 0.86(3) 1.80(4) 2.617(3) 159(9)
O10 H10O O4 . 0.86(3) 1.82(3) 2.678(3) 171(9)
O5 H5O O11 . 0.86(3) 1.76(3) 2.617(3) 171(8)
O4 H4O O10 . 0.86(3) 1.88(5) 2.678(3) 154(9)
N6 H6D O8 . 0.86 1.98 2.637(3) 131.8
N3 H3 O2 . 0.86 1.97 2.636(3) 133.0
O6 H6 O1 3_556 0.82 1.87 2.682(3) 174.2
C12 H12 O2 3_556 0.93 2.52 3.438(4) 168.7
O12 H12A O7 3_576 0.82 1.88 2.692(3) 172.4
C27 H27 O8 3_576 0.93 2.50 3.378(4) 158.4

loop_
_geom_torsion_atom_site_label_1
_geom_torsion_atom_site_label_2
_geom_torsion_atom_site_label_3
_geom_torsion_atom_site_label_4
_geom_torsion_site_symmetry_1
_geom_torsion_site_symmetry_2
_geom_torsion_site_symmetry_3
_geom_torsion_site_symmetry_4
_geom_torsion
_geom_torsion_publ_flag
O1 C1 C2 O2 . . . . -15.5(4) ?
N1 C1 C2 O2 . . . . 161.3(3) ?
O1 C1 C2 N2 . . . . 166.5(3) ?
N1 C1 C2 N2 . . . . -16.8(4) ?
N2 C3 C4 N1 . . . . -56.5(4) ?
O10 O5 C8 O4 . . . . -8.8(3) ?
O10 O5 C8 C9 . . . . 174.5(3) ?
O5 C8 C9 N3 . . . . -39.2(4) ?
O4 C8 C9 N3 . . . . 143.9(3) ?
O5 C8 C9 C10 . . . . 81.9(3) ?
O4 C8 C9 C10 . . . . -95.0(3) ?
N3 C9 C10 C15 . . . . 59.9(3) ?
C8 C9 C10 C15 . . . . -62.4(3) ?
N3 C9 C10 C11 . . . . -117.6(3) ?
C8 C9 C10 C11 . . . . 120.1(3) ?
C15 C10 C11 C12 . . . . 0.8(4) ?
C9 C10 C11 C12 . . . . 178.4(3) ?
C10 C11 C12 C13 . . . . -0.3(4) ?
C11 C12 C13 O6 . . . . 180.0(3) ?
C11 C12 C13 C14 . . . . -0.1(4) ?
O6 C13 C14 C15 . . . . 179.9(3) ?
C12 C13 C14 C15 . . . . 0.0(5) ?
C11 C10 C15 C14 . . . . -1.0(4) ?
C9 C10 C15 C14 . . . . -178.5(3) ?
C13 C14 C15 C10 . . . . 0.6(5) ?
O7 C18 C19 O8 . . . . -15.6(4) ?
N4 C18 C19 O8 . . . . 159.2(3) ?
O7 C18 C19 N5 . . . . 166.6(3) ?
N4 C18 C19 N5 . . . . -18.6(4) ?
N5 C20 C21 N4 . . . . -56.3(4) ?
N6 C23 C24 O10 . . . . 152.5(3) ?
C25 C23 C24 O10 . . . . -85.1(3) ?
N6 C23 C24 O11 . . . . -30.5(4) ?
C25 C23 C24 O11 . . . . 91.8(3) ?
N6 C23 C25 C26 . . . . -120.9(3) ?
C24 C23 C25 C26 . . . . 116.4(3) ?
N6 C23 C25 C30 . . . . 59.8(3) ?
C24 C23 C25 C30 . . . . -62.9(3) ?
C30 C25 C26 C27 . . . . 0.7(4) ?
C23 C25 C26 C27 . . . . -178.5(3) ?
C25 C26 C27 C28 . . . . -0.3(5) ?
C26 C27 C28 O12 . . . . 178.8(3) ?
C26 C27 C28 C29 . . . . -0.4(5) ?
O12 C28 C29 C30 . . . . -178.6(3) ?
C27 C28 C29 C30 . . . . 0.6(5) ?
C28 C29 C30 C25 . . . . -0.1(5) ?
C26 C25 C30 C29 . . . . -0.5(5) ?
C23 C25 C30 C29 . . . . 178.7(3) ?
O1 C1 N1 C4 . . . . 178.2(3) ?
C2 C1 N1 C4 . . . . 1.6(4) ?
O1 C1 N1 C5 . . . . 10.9(5) ?
C2 C1 N1 C5 . . . . -165.7(3) ?
C3 C4 N1 C1 . . . . 35.1(4) ?
C3 C4 N1 C5 . . . . -157.4(3) ?
C6 C5 N1 C1 . . . . 90.2(4) ?
C6 C5 N1 C4 . . . . -77.4(4) ?
O2 C2 N2 C7 . . . . -7.5(5) ?
C1 C2 N2 C7 . . . . 170.4(3) ?
O2 C2 N2 C3 . . . . 174.5(3) ?
C1 C2 N2 C3 . . . . -7.6(4) ?
O3 C7 N2 C2 . . . . 176.3(3) ?
N3 C7 N2 C2 . . . . -3.0(4) ?
O3 C7 N2 C3 . . . . -5.7(5) ?
N3 C7 N2 C3 . . . . 175.0(3) ?
C4 C3 N2 C2 . . . . 44.0(4) ?
C4 C3 N2 C7 . . . . -134.1(3) ?
O3 C7 N3 C9 . . . . 8.6(5) ?
N2 C7 N3 C9 . . . . -172.2(3) ?
C10 C9 N3 C7 . . . . 178.9(3) ?
C8 C9 N3 C7 . . . . -60.1(3) ?
O7 C18 N4 C21 . . . . 179.8(3) ?
C19 C18 N4 C21 . . . . 5.3(4) ?
O7 C18 N4 C17 . . . . 11.8(5) ?
C19 C18 N4 C17 . . . . -162.6(3) ?
C20 C21 N4 C18 . . . . 32.0(4) ?
C20 C21 N4 C17 . . . . -159.9(3) ?
C16 C17 N4 C18 . . . . 78.3(4) ?
C16 C17 N4 C21 . . . . -90.0(4) ?
O8 C19 N5 C22 . . . . -2.6(5) ?
C18 C19 N5 C22 . . . . 175.0(3) ?
O8 C19 N5 C20 . . . . 174.1(3) ?
C18 C19 N5 C20 . . . . -8.4(4) ?
O9 C22 N5 C19 . . . . 172.3(3) ?
N6 C22 N5 C19 . . . . -9.2(4) ?
O9 C22 N5 C20 . . . . -4.4(4) ?
N6 C22 N5 C20 . . . . 174.2(3) ?
C21 C20 N5 C19 . . . . 45.4(4) ?
C21 C20 N5 C22 . . . . -137.7(3) ?
O9 C22 N6 C23 . . . . -0.4(5) ?
N5 C22 N6 C23 . . . . -178.9(2) ?
C25 C23 N6 C22 . . . . 170.7(2) ?
C24 C23 N6 C22 . . . . -68.5(3) ?
O11 C24 O10 O5 . . . . -2.3(3) ?
C23 C24 O10 O5 . . . . 174.5(3) ?
C8 O5 O10 C24 . . . . 162.7(3) ?
